data_1566134
loop_
_publ_author_name
'Quy, Alex S.'
'Li, Xingjian'
'Male, Louise'
'Stankovic, Tatjana'
'Agathanggelou, Angelo'
'Fossey, John S.'

_publ_section_title
;
 Aniline-containing derivatives of parthenolide: Synthesis and
 anti-chronic lymphocytic leukaemia activity
;
_journal_issue 48
_journal_name_full Tetrahedron
_journal_page_first 131631
_journal_paper_doi 10.1016/j.tet.2020.131631
_journal_volume 76
_journal_year 2020
_chemical_absolute_configuration syn
_chemical_formula_moiety 'C22 H29 N O3'
_chemical_formula_sum 'C22 H29 N O3'
_chemical_formula_weight 355.46
_space_group_crystal_system monoclinic
_space_group_IT_number 4
_space_group_name_Hall 'P 2yb'
_space_group_name_H-M_alt 'P 1 21 1'
_atom_sites_solution_hydrogens mixed
_atom_sites_solution_primary dual
_cell_angle_alpha 90
_cell_angle_beta 93.143(2)
_cell_angle_gamma 90
_cell_formula_units_Z 2
_cell_length_a 11.1281(3)
_cell_length_b 7.1835(2)
_cell_length_c 11.8050(3)
_cell_measurement_reflns_used 17102
_cell_measurement_temperature 100.00(10)
_cell_measurement_theta_max 74.0470
_cell_measurement_theta_min 5.6180
_cell_volume 942.26(4)
_computing_cell_refinement 'CrysAlisPro 1.171.39.46 (Rigaku OD, 2018)'
_computing_data_collection 'CrysAlisPro 1.171.39.46 (Rigaku OD, 2018)'
_computing_data_reduction 'CrysAlisPro 1.171.39.46 (Rigaku OD, 2018)'
_computing_molecular_graphics 'Olex2 (Dolomanov et al., 2009)'
_computing_publication_material 'Olex2 (Dolomanov et al., 2009)'
_computing_structure_refinement 'ShelXL (Sheldrick, 2015)'
_computing_structure_solution 'ShelXT (Sheldrick, 2015)'
_diffrn_ambient_environment N~2~
_diffrn_ambient_temperature 100.00(10)
_diffrn_detector 'CCD plate'
_diffrn_detector_area_resol_mean 5.1768
_diffrn_detector_type Atlas
_diffrn_measured_fraction_theta_full 1.000
_diffrn_measured_fraction_theta_max 0.996
_diffrn_measurement_details
;
List of Runs (angles in degrees, time in seconds):

  # Type    Start    End  Width  t~exp~   \w     \q     \k     \f   Frames
--------------------------------------------------------------------------
  1  \w      1.00  28.00   1.00    2.57    --   38.00  92.00 118.64   27
  2  \w      0.00  26.00   1.00    2.57    --   38.00  94.00-130.37   26
  3  \w      7.00  33.00   1.00    2.57    --   42.00  88.00 -53.46   26
  4  \w    -74.00  32.00   1.00    2.57    --  -42.31  77.00-180.00  106
  5  \w   -115.00 -20.00   1.00    2.57    --  -42.31 -38.00 -90.00   95
  6  \w   -121.00  -5.00   1.00    2.57    --  -42.31 -19.00  60.00  116
  7  \w    -79.00  36.00   1.00    2.57    --  -42.31  19.00  60.00  115
  8  \w   -115.00 -20.00   1.00    2.57    --  -42.31 -38.00  60.00   95
  9  \w     16.00 112.00   1.00    2.57    --   42.31  57.00-120.00   96
 10  \w     23.00  97.00   1.00    2.57    --   42.31-125.00  30.00   74
 11  \w     13.00  40.00   1.00    2.57    --   46.00  83.00-101.14   27
 12  \w     18.00  45.00   1.00    2.57    --   50.00  78.00  35.04   27
 13  \w     27.00 132.00   1.00    2.57    --   58.00  77.00 -46.46  105
 14  \w     31.00 135.00   1.00    2.57    --   62.00  74.00 162.86  104
 15  \w     31.00 136.00   1.00    2.57    --   62.00  77.00-173.86  105
 16  \w     31.00 136.00   1.00    2.57    --   62.00  77.00  92.83  105
 17  \w     31.00 136.00   1.00    2.57    --   62.00  77.00 126.32  105
 18  \w     35.00 139.00   1.00    2.57    --   66.00  75.00 -80.00  104
 19  \w     35.00 139.00   1.00    2.57    --   66.00  76.00  58.37  104
 20  \w     37.00 137.00   1.00    2.57    --   66.00  67.00 142.80  100
 21  \w     41.00 141.00   1.00    2.57    --   70.00  68.00  83.22  100
 22  \w     39.00 143.00   1.00    2.57    --   70.00  76.00-138.56  104
 23  \w     39.00 143.00   1.00    2.57    --   70.00  75.00 -29.10  104
 24  \w     43.00 148.00   1.00    2.57    --   74.00  77.00  -3.60  105
 25  \w     43.00 148.00   1.00    2.57    --   74.00  77.00-100.76  105
 26  \w     43.00 147.00   1.00    2.57    --   74.00  76.00-114.85  104
 27  \w     43.00 147.00   1.00    2.57    --   74.00  76.00  18.63  104
 28  \w     60.00 162.00   1.00   10.29    --   90.00  71.00 -54.25  102
 29  \w     63.00 167.00   1.00   10.29    --   94.00  76.00  -0.52  104
 30  \w     33.00 113.00   1.00   10.29    --  106.63-118.00  91.00   80
 31  \w     79.00 177.00   1.00   10.29    --  106.63  61.00 -30.00   98
 32  \w     78.00 177.00   1.00   10.29    --  106.63  65.00  49.86   99
 33  \w     75.00 178.00   1.00   10.29    --  106.63  77.00 -90.00  103
 34  \w     79.00 177.00   1.00   10.29    --  106.63  61.00-120.00   98
 35  \w     25.00 109.00   1.00   10.29    --  106.63 -94.00 -90.00   84
 36  \w     75.00 178.00   1.00   10.29    --  106.63  77.00 120.00  103
 37  \w     79.00 177.00   1.00   10.29    --  106.63  61.00 120.00   98
 38  \w     79.00 177.00   1.00   10.29    --  106.63  61.00  90.00   98
 39  \w     75.00 178.00   1.00   10.29    --  106.63  77.00 150.00  103
 40  \w     79.00 177.00   1.00   10.29    --  106.63  61.00-150.00   98
 41  \w     25.00 109.00   1.00   10.29    --  106.63 -94.00-150.00   84
 42  \w     25.00 109.00   1.00   10.29    --  106.63 -94.00 -30.00   84
 43  \w     75.00 178.00   1.00   10.29    --  106.63  77.00 -60.00  103
 44  \w     79.00 177.00   1.00   10.29    --  106.63  61.00  30.00   98
 45  \w     79.00 177.00   1.00   10.29    --  106.63  61.00 150.00   98
 46  \w     75.00 178.00   1.00   10.29    --  106.63  77.00  90.00  103
 47  \w     25.00 109.00   1.00   10.29    --  106.63 -94.00 120.00   84
 48  \w     75.00 178.00   1.00   10.29    --  106.63  77.00-120.00  103
 49  \w     79.00 177.00   1.00   10.29    --  106.63  61.00-180.00   98
 50  \w     75.00 178.00   1.00   10.29    --  106.63  77.00  60.00  103
 51  \w     23.00  97.00   1.00    2.57    --   42.31-125.00 -90.00   74
 52  \w     16.00 118.00   1.00    2.57    --   46.00  73.00  67.04  102
 53  \w     18.00  45.00   1.00    2.57    --   50.00  79.00 -64.25   27
 54  \w     18.00  45.00   1.00    2.57    --   50.00  80.00  -1.94   27
 55  \w     23.00 127.00   1.00    2.57    --   54.00  75.00 -12.54  104
 56  \w     27.00 132.00   1.00    2.57    --   58.00  77.00 175.50  105
 57  \w     35.00 140.00   1.00    2.57    --   66.00  77.00-116.60  105
 58  \w     35.00 139.00   1.00    2.57    --   66.00  76.00-136.90  104
 59  \w     35.00 139.00   1.00    2.57    --   66.00  75.00-157.87  104
 60  \w     39.00 144.00   1.00    2.57    --   70.00  77.00  33.35  105
;
_diffrn_measurement_device 'four-circle diffractometer'
_diffrn_measurement_device_type 'SuperNova, Dual, Cu at home/near, Atlas'
_diffrn_measurement_method '\w scans'
_diffrn_orient_matrix_type 'CrysAlisPro convention (1999,Acta A55,543-557)'
_diffrn_orient_matrix_UB_11 -0.1051359000
_diffrn_orient_matrix_UB_12 -0.0109053000
_diffrn_orient_matrix_UB_13 -0.0902902000
_diffrn_orient_matrix_UB_21 -0.0900856000
_diffrn_orient_matrix_UB_22 0.0307678000
_diffrn_orient_matrix_UB_23 0.0927664000
_diffrn_orient_matrix_UB_31 0.0075892000
_diffrn_orient_matrix_UB_32 0.2119257000
_diffrn_orient_matrix_UB_33 -0.0180758000
_diffrn_radiation_monochromator mirror
_diffrn_radiation_probe x-ray
_diffrn_radiation_type CuK\a
_diffrn_radiation_wavelength 1.54184
_diffrn_reflns_av_R_equivalents 0.0431
_diffrn_reflns_av_unetI/netI 0.0198
_diffrn_reflns_Laue_measured_fraction_full 1.000
_diffrn_reflns_Laue_measured_fraction_max 0.996
_diffrn_reflns_limit_h_max 13
_diffrn_reflns_limit_h_min -13
_diffrn_reflns_limit_k_max 8
_diffrn_reflns_limit_k_min -7
_diffrn_reflns_limit_l_max 14
_diffrn_reflns_limit_l_min -14
_diffrn_reflns_number 33890
_diffrn_reflns_point_group_measured_fraction_full 0.975
_diffrn_reflns_point_group_measured_fraction_max 0.961
_diffrn_reflns_theta_full 67.684
_diffrn_reflns_theta_max 74.427
_diffrn_reflns_theta_min 3.750
_diffrn_source 'micro-focus sealed X-ray tube'
_diffrn_source_type 'SuperNova (Cu) X-ray Source'
_exptl_absorpt_coefficient_mu 0.654
_exptl_absorpt_correction_T_max 1.000
_exptl_absorpt_correction_T_min 0.710
_exptl_absorpt_correction_type gaussian
_exptl_absorpt_process_details
;
CrysAlisPro 1.171.39.46 (Rigaku Oxford Diffraction, 2018)
Numerical absorption correction based on gaussian integration over
			a multifaceted crystal model
Empirical absorption correction using spherical harmonics,
 implemented in SCALE3 ABSPACK scaling algorithm.
;
_exptl_crystal_colour colourless
_exptl_crystal_colour_primary colourless
_exptl_crystal_density_diffrn 1.253
_exptl_crystal_description plate
_exptl_crystal_F_000 384
_exptl_crystal_size_max 0.184
_exptl_crystal_size_mid 0.129
_exptl_crystal_size_min 0.026
_refine_diff_density_max 0.163
_refine_diff_density_min -0.145
_refine_diff_density_rms 0.031
_refine_ls_abs_structure_details
;
 Flack x determined using 1513 quotients [(I+)-(I-)]/[(I+)+(I-)]
 (Parsons, Flack and Wagner, Acta Cryst. B69 (2013) 249-259).
;
_refine_ls_abs_structure_Flack -0.03(8)
_refine_ls_extinction_coef .
_refine_ls_extinction_method none
_refine_ls_goodness_of_fit_ref 1.003
_refine_ls_hydrogen_treatment mixed
_refine_ls_matrix_type full
_refine_ls_number_parameters 242
_refine_ls_number_reflns 3695
_refine_ls_number_restraints 1
_refine_ls_restrained_S_all 1.003
_refine_ls_R_factor_all 0.0303
_refine_ls_R_factor_gt 0.0287
_refine_ls_shift/su_max 0.000
_refine_ls_shift/su_mean 0.000
_refine_ls_structure_factor_coef Fsqd
_refine_ls_weighting_details 'w=1/[\s^2^(Fo^2^)+(0.0393P)^2^+0.1963P] where P=(Fo^2^+2Fc^2^)/3'
_refine_ls_weighting_scheme calc
_refine_ls_wR_factor_gt 0.0708
_refine_ls_wR_factor_ref 0.0719
_reflns_Friedel_coverage 0.782
_reflns_Friedel_fraction_full 0.945
_reflns_Friedel_fraction_max 0.920
_reflns_number_gt 3558
_reflns_number_total 3695
_reflns_threshold_expression 'I > 2\s(I)'
_cod_data_source_file 3d.cif
_cod_data_source_block 3d
_cod_database_code 1566134
_chemical_oxdiff_formula 'C22 H29 O3 N1'
_shelx_space_group_comment
;
The symmetry employed for this shelxl refinement is uniquely defined
by the following loop, which should always be used as a source of
symmetry information in preference to the above space-group names.
They are only intended as comments.
;
_reflns_odcompleteness_completeness 100.00
_reflns_odcompleteness_iscentric 1
_reflns_odcompleteness_theta 66.97
_olex2_refinement_description
;
1. Fixed Uiso
 At 1.2 times of:
  All C(H) groups, All C(H,H) groups
 At 1.5 times of:
  All C(H,H,H) groups
2.a Ternary CH refined with riding coordinates:
 C2(H2), C3(H3), C4(H4), C5(H5)
2.b Secondary CH2 refined with riding coordinates:
 C7(H7A,H7B), C8(H8A,H8B), C11(H11A,H11B), C12(H12A,H12B), C15(H15A,H15B)
2.c Aromatic/amide H refined with riding coordinates:
 C9(H9), C17(H17), C18(H18), C20(H20), C21(H21)
2.d Idealised Me refined as rotating group:
 C13(H13A,H13B,H13C), C14(H14A,H14B,H14C), C22(H22A,H22B,H22C)
;
_olex2_date_sample_data_collection 2019-03-29
_olex2_submission_special_instructions 'No special instructions were received'
_oxdiff_exptl_absorpt_empirical_details
;
Empirical correction (ABSPACK) includes:
- Absorption correction using spherical harmonics
- Frame scaling
;
_oxdiff_exptl_absorpt_empirical_full_max 1.417
_oxdiff_exptl_absorpt_empirical_full_min 0.741

loop_
_space_group_symop_operation_xyz
'x, y, z'
'-x, y+1/2, -z'

loop_
_atom_site_label
_atom_site_type_symbol
_atom_site_fract_x
_atom_site_fract_y
_atom_site_fract_z
_atom_site_U_iso_or_equiv
_atom_site_adp_type
_atom_site_occupancy
_atom_site_site_symmetry_order
_atom_site_calc_flag
_atom_site_refinement_flags_posn
_atom_site_refinement_flags_adp
_atom_site_refinement_flags_occupancy
_atom_site_disorder_assembly
_atom_site_disorder_group
C1 C 0.66819(15) 0.7887(3) 0.45414(15) 0.0205(4) Uani 1 1 d . . . . .
C2 C 0.64076(15) 0.5910(3) 0.48744(15) 0.0186(4) Uani 1 1 d . . . . .
H2 H 0.572853 0.591052 0.536904 0.022 Uiso 1 1 calc R . . . .
C3 C 0.75504(15) 0.5291(3) 0.55611(14) 0.0172(3) Uani 1 1 d . . . . .
H3 H 0.810537 0.475896 0.503164 0.021 Uiso 1 1 calc R . . . .
C4 C 0.80789(15) 0.7151(3) 0.59955(14) 0.0181(4) Uani 1 1 d . . . . .
H4 H 0.778068 0.745388 0.673933 0.022 Uiso 1 1 calc R . . . .
C5 C 0.94372(15) 0.7191(3) 0.60430(14) 0.0177(4) Uani 1 1 d . . . . .
H5 H 0.980064 0.632691 0.551806 0.021 Uiso 1 1 calc R . . . .
C6 C 1.02052(16) 0.7623(3) 0.70683(15) 0.0200(4) Uani 1 1 d . . . . .
C7 C 1.14193(16) 0.6680(3) 0.71790(16) 0.0230(4) Uani 1 1 d . . . . .
H7A H 1.197874 0.745939 0.762360 0.028 Uiso 1 1 calc R . . . .
H7B H 1.172789 0.652551 0.643203 0.028 Uiso 1 1 calc R . . . .
C8 C 1.13320(16) 0.4753(3) 0.77562(16) 0.0243(4) Uani 1 1 d . . . . .
H8A H 1.209117 0.409833 0.771928 0.029 Uiso 1 1 calc R . . . .
H8B H 1.116676 0.491379 0.854854 0.029 Uiso 1 1 calc R . . . .
C9 C 1.03450(16) 0.3638(3) 0.71673(15) 0.0212(4) Uani 1 1 d . . . . .
H9 H 1.049934 0.319368 0.644983 0.025 Uiso 1 1 calc R . . . .
C10 C 0.92734(16) 0.3206(3) 0.75457(14) 0.0198(4) Uani 1 1 d . . . . .
C11 C 0.82984(16) 0.2416(3) 0.67466(15) 0.0207(4) Uani 1 1 d . . . . .
H11A H 0.796093 0.132485 0.709481 0.025 Uiso 1 1 calc R . . . .
H11B H 0.865771 0.201496 0.605716 0.025 Uiso 1 1 calc R . . . .
C12 C 0.72734(15) 0.3786(3) 0.64304(14) 0.0211(4) Uani 1 1 d . . . . .
H12A H 0.658377 0.307681 0.613463 0.025 Uiso 1 1 calc R . . . .
H12B H 0.704297 0.439685 0.711839 0.025 Uiso 1 1 calc R . . . .
C13 C 0.97028(17) 0.8258(3) 0.81635(14) 0.0245(4) Uani 1 1 d . . . . .
H13A H 1.022553 0.918064 0.851326 0.037 Uiso 1 1 calc GR . . . .
H13B H 0.964518 0.721410 0.866520 0.037 Uiso 1 1 calc GR . . . .
H13C H 0.891775 0.878421 0.800964 0.037 Uiso 1 1 calc GR . . . .
C14 C 0.89113(18) 0.3482(3) 0.87472(15) 0.0275(4) Uani 1 1 d . . . . .
H14A H 0.825596 0.435018 0.875225 0.041 Uiso 1 1 calc GR . . . .
H14B H 0.958338 0.395874 0.920261 0.041 Uiso 1 1 calc GR . . . .
H14C H 0.866428 0.231181 0.905135 0.041 Uiso 1 1 calc GR . . . .
C15 C 0.61146(16) 0.4643(3) 0.38623(14) 0.0213(4) Uani 1 1 d . . . . .
H15A H 0.676221 0.470766 0.334616 0.026 Uiso 1 1 calc R . . . .
H15B H 0.605915 0.336723 0.412386 0.026 Uiso 1 1 calc R . . . .
C16 C 0.45950(15) 0.4126(3) 0.23012(14) 0.0209(4) Uani 1 1 d . . . . .
C17 C 0.38372(16) 0.4970(3) 0.14645(16) 0.0241(4) Uani 1 1 d . . . . .
H17 H 0.363696 0.622003 0.153605 0.029 Uiso 1 1 calc R . . . .
C18 C 0.33821(16) 0.3976(3) 0.05345(15) 0.0258(4) Uani 1 1 d . . . . .
H18 H 0.287495 0.457051 -0.000359 0.031 Uiso 1 1 calc R . . . .
C19 C 0.36647(16) 0.2104(3) 0.03830(15) 0.0242(4) Uani 1 1 d . . . . .
C20 C 0.44395(17) 0.1284(3) 0.12108(16) 0.0244(4) Uani 1 1 d . . . . .
H20 H 0.465317 0.004187 0.112885 0.029 Uiso 1 1 calc R . . . .
C21 C 0.49010(16) 0.2262(3) 0.21513(15) 0.0225(4) Uani 1 1 d . . . . .
H21 H 0.541665 0.167166 0.268402 0.027 Uiso 1 1 calc R . . . .
C22 C 0.31700(19) 0.1036(3) -0.06367(17) 0.0316(5) Uani 1 1 d . . . . .
H22A H 0.346335 0.157364 -0.131280 0.047 Uiso 1 1 calc GR . . . .
H22B H 0.230687 0.109122 -0.067082 0.047 Uiso 1 1 calc GR . . . .
H22C H 0.342457 -0.023920 -0.057638 0.047 Uiso 1 1 calc GR . . . .
N1 N 0.49888(14) 0.5161(3) 0.32588(13) 0.0234(4) Uani 1 1 d . . . . .
H1 H 0.497(2) 0.641(4) 0.3147(19) 0.028(6) Uiso 1 1 d . . . . .
O1 O 0.61507(11) 0.8835(2) 0.38333(11) 0.0281(3) Uani 1 1 d . . . . .
O2 O 0.76523(11) 0.85290(18) 0.51447(10) 0.0217(3) Uani 1 1 d . . . . .
O3 O 1.00415(11) 0.89704(18) 0.61546(10) 0.0216(3) Uani 1 1 d . . . . .

loop_
_atom_site_aniso_label
_atom_site_aniso_U_11
_atom_site_aniso_U_22
_atom_site_aniso_U_33
_atom_site_aniso_U_23
_atom_site_aniso_U_13
_atom_site_aniso_U_12
C1 0.0186(8) 0.0190(10) 0.0238(8) 0.0001(7) 0.0016(7) 0.0036(7)
C2 0.0167(8) 0.0178(10) 0.0215(8) 0.0009(7) 0.0014(6) 0.0025(7)
C3 0.0164(7) 0.0159(9) 0.0191(7) 0.0011(7) -0.0004(6) 0.0000(7)
C4 0.0191(8) 0.0160(10) 0.0191(8) 0.0013(7) 0.0006(6) 0.0020(7)
C5 0.0197(8) 0.0120(10) 0.0216(8) 0.0007(7) 0.0024(6) -0.0007(7)
C6 0.0213(8) 0.0153(10) 0.0232(8) 0.0024(7) -0.0005(6) -0.0028(7)
C7 0.0197(8) 0.0223(11) 0.0268(9) 0.0014(7) -0.0019(7) -0.0041(7)
C8 0.0207(8) 0.0227(11) 0.0291(9) 0.0045(8) -0.0011(7) 0.0032(8)
C9 0.0247(8) 0.0157(10) 0.0231(8) 0.0012(7) -0.0005(6) 0.0041(7)
C10 0.0245(8) 0.0122(9) 0.0222(8) 0.0035(7) -0.0025(6) 0.0021(7)
C11 0.0249(9) 0.0131(9) 0.0238(8) 0.0023(7) -0.0005(7) -0.0014(7)
C12 0.0195(8) 0.0200(10) 0.0237(8) 0.0053(7) 0.0002(6) -0.0022(7)
C13 0.0297(9) 0.0210(10) 0.0223(8) -0.0016(8) -0.0019(7) 0.0000(8)
C14 0.0293(9) 0.0300(12) 0.0231(8) 0.0003(8) 0.0007(7) -0.0053(9)
C15 0.0202(8) 0.0207(10) 0.0225(8) 0.0001(7) -0.0025(6) 0.0028(7)
C16 0.0169(8) 0.0245(11) 0.0214(8) -0.0003(7) 0.0027(6) 0.0009(7)
C17 0.0209(8) 0.0236(11) 0.0277(9) -0.0020(8) -0.0006(7) 0.0054(8)
C18 0.0212(8) 0.0322(12) 0.0238(8) 0.0012(8) -0.0018(7) 0.0044(8)
C19 0.0213(9) 0.0286(11) 0.0229(8) -0.0024(8) 0.0029(7) -0.0027(8)
C20 0.0249(9) 0.0215(11) 0.0271(9) -0.0009(8) 0.0046(7) -0.0007(8)
C21 0.0212(8) 0.0237(11) 0.0226(8) 0.0047(8) 0.0009(6) 0.0020(8)
C22 0.0332(10) 0.0335(13) 0.0279(10) -0.0048(9) -0.0005(8) -0.0019(9)
N1 0.0204(7) 0.0248(10) 0.0245(7) -0.0034(7) -0.0031(6) 0.0055(7)
O1 0.0265(7) 0.0229(8) 0.0340(7) 0.0067(6) -0.0056(5) 0.0046(6)
O2 0.0223(6) 0.0148(7) 0.0276(6) 0.0037(5) -0.0031(5) 0.0015(5)
O3 0.0240(6) 0.0156(7) 0.0250(6) 0.0032(5) -0.0011(5) -0.0039(5)

loop_
_atom_type_symbol
_atom_type_description
_atom_type_scat_dispersion_real
_atom_type_scat_dispersion_imag
_atom_type_scat_source
C C 0.0181 0.0091 'International Tables Vol C Tables 4.2.6.8 and 6.1.1.4'
H H 0.0000 0.0000 'International Tables Vol C Tables 4.2.6.8 and 6.1.1.4'
N N 0.0311 0.0180 'International Tables Vol C Tables 4.2.6.8 and 6.1.1.4'
O O 0.0492 0.0322 'International Tables Vol C Tables 4.2.6.8 and 6.1.1.4'

loop_
_exptl_crystal_face_index_h
_exptl_crystal_face_index_k
_exptl_crystal_face_index_l
_exptl_crystal_face_perp_dist
-1 0 -8 0.0131
1 0 8 0.0131
-1 -5 0 0.0929
-1 1 -7 0.0170
-4 4 1 0.0580
7 0 -2 0.0477
-4 -4 2 0.0556
-7 0 2 0.0815
1 5 -1 0.0848
-5 -3 2 0.0547

loop_
_geom_angle_atom_site_label_1
_geom_angle_atom_site_label_2
_geom_angle_atom_site_label_3
_geom_angle
_geom_angle_site_symmetry_1
_geom_angle_site_symmetry_3
O1 C1 C2 127.80(17) . .
O1 C1 O2 121.49(17) . .
O2 C1 C2 110.71(15) . .
C1 C2 H2 109.2 . .
C1 C2 C3 103.68(14) . .
C1 C2 C15 113.31(14) . .
C3 C2 H2 109.2 . .
C15 C2 H2 109.2 . .
C15 C2 C3 112.10(15) . .
C2 C3 H3 108.0 . .
C2 C3 C4 102.41(14) . .
C4 C3 H3 108.0 . .
C12 C3 C2 111.50(14) . .
C12 C3 H3 108.0 . .
C12 C3 C4 118.49(14) . .
C3 C4 H4 110.5 . .
C5 C4 C3 113.15(14) . .
C5 C4 H4 110.5 . .
O2 C4 C3 104.73(12) . .
O2 C4 H4 110.5 . .
O2 C4 C5 107.31(13) . .
C4 C5 H5 114.3 . .
C6 C5 C4 124.61(15) . .
C6 C5 H5 114.3 . .
O3 C5 C4 118.66(15) . .
O3 C5 H5 114.3 . .
O3 C5 C6 59.61(11) . .
C5 C6 C7 116.83(15) . .
C5 C6 C13 122.81(15) . .
C13 C6 C7 115.69(15) . .
O3 C6 C5 59.20(11) . .
O3 C6 C7 115.98(14) . .
O3 C6 C13 113.45(15) . .
C6 C7 H7A 109.4 . .
C6 C7 H7B 109.4 . .
C6 C7 C8 111.21(15) . .
H7A C7 H7B 108.0 . .
C8 C7 H7A 109.4 . .
C8 C7 H7B 109.4 . .
C7 C8 H8A 109.7 . .
C7 C8 H8B 109.7 . .
H8A C8 H8B 108.2 . .
C9 C8 C7 109.61(15) . .
C9 C8 H8A 109.7 . .
C9 C8 H8B 109.7 . .
C8 C9 H9 116.0 . .
C10 C9 C8 127.98(17) . .
C10 C9 H9 116.0 . .
C9 C10 C11 120.27(16) . .
C9 C10 C14 125.06(17) . .
C11 C10 C14 114.65(16) . .
C10 C11 H11A 108.7 . .
C10 C11 H11B 108.7 . .
C10 C11 C12 114.18(16) . .
H11A C11 H11B 107.6 . .
C12 C11 H11A 108.7 . .
C12 C11 H11B 108.7 . .
C3 C12 C11 116.12(14) . .
C3 C12 H12A 108.3 . .
C3 C12 H12B 108.3 . .
C11 C12 H12A 108.3 . .
C11 C12 H12B 108.3 . .
H12A C12 H12B 107.4 . .
C6 C13 H13A 109.5 . .
C6 C13 H13B 109.5 . .
C6 C13 H13C 109.5 . .
H13A C13 H13B 109.5 . .
H13A C13 H13C 109.5 . .
H13B C13 H13C 109.5 . .
C10 C14 H14A 109.5 . .
C10 C14 H14B 109.5 . .
C10 C14 H14C 109.5 . .
H14A C14 H14B 109.5 . .
H14A C14 H14C 109.5 . .
H14B C14 H14C 109.5 . .
C2 C15 H15A 109.2 . .
C2 C15 H15B 109.2 . .
H15A C15 H15B 107.9 . .
N1 C15 C2 111.87(15) . .
N1 C15 H15A 109.2 . .
N1 C15 H15B 109.2 . .
C17 C16 N1 119.22(18) . .
C21 C16 C17 117.87(17) . .
C21 C16 N1 122.89(17) . .
C16 C17 H17 119.4 . .
C18 C17 C16 121.10(19) . .
C18 C17 H17 119.4 . .
C17 C18 H18 119.2 . .
C17 C18 C19 121.63(18) . .
C19 C18 H18 119.2 . .
C18 C19 C20 116.83(18) . .
C18 C19 C22 121.24(18) . .
C20 C19 C22 121.92(19) . .
C19 C20 H20 118.9 . .
C21 C20 C19 122.2(2) . .
C21 C20 H20 118.9 . .
C16 C21 H21 119.8 . .
C20 C21 C16 120.31(17) . .
C20 C21 H21 119.8 . .
C19 C22 H22A 109.5 . .
C19 C22 H22B 109.5 . .
C19 C22 H22C 109.5 . .
H22A C22 H22B 109.5 . .
H22A C22 H22C 109.5 . .
H22B C22 H22C 109.5 . .
C15 N1 H1 109.5(15) . .
C16 N1 C15 118.77(16) . .
C16 N1 H1 113.8(15) . .
C1 O2 C4 110.55(14) . .
C5 O3 C6 61.19(11) . .

loop_
_geom_bond_atom_site_label_1
_geom_bond_atom_site_label_2
_geom_bond_distance
_geom_bond_site_symmetry_2
C1 C2 1.509(3) .
C1 O1 1.208(2) .
C1 O2 1.342(2) .
C2 H2 0.9800 .
C2 C3 1.536(2) .
C2 C15 1.523(2) .
C3 H3 0.9800 .
C3 C4 1.537(3) .
C3 C12 1.534(2) .
C4 H4 0.9800 .
C4 C5 1.510(2) .
C4 O2 1.470(2) .
C5 H5 0.9800 .
C5 C6 1.476(2) .
C5 O3 1.447(2) .
C6 C7 1.511(3) .
C6 C13 1.507(2) .
C6 O3 1.453(2) .
C7 H7A 0.9700 .
C7 H7B 0.9700 .
C7 C8 1.548(3) .
C8 H8A 0.9700 .
C8 H8B 0.9700 .
C8 C9 1.499(3) .
C9 H9 0.9300 .
C9 C10 1.333(3) .
C10 C11 1.509(2) .
C10 C14 1.509(2) .
C11 H11A 0.9700 .
C11 H11B 0.9700 .
C11 C12 1.537(3) .
C12 H12A 0.9700 .
C12 H12B 0.9700 .
C13 H13A 0.9600 .
C13 H13B 0.9600 .
C13 H13C 0.9600 .
C14 H14A 0.9600 .
C14 H14B 0.9600 .
C14 H14C 0.9600 .
C15 H15A 0.9700 .
C15 H15B 0.9700 .
C15 N1 1.455(2) .
C16 C17 1.401(2) .
C16 C21 1.396(3) .
C16 N1 1.403(2) .
C17 H17 0.9300 .
C17 C18 1.382(3) .
C18 H18 0.9300 .
C18 C19 1.395(3) .
C19 C20 1.397(3) .
C19 C22 1.506(3) .
C20 H20 0.9300 .
C20 C21 1.388(3) .
C21 H21 0.9300 .
C22 H22A 0.9600 .
C22 H22B 0.9600 .
C22 H22C 0.9600 .
N1 H1 0.91(3) .

loop_
_geom_hbond_atom_site_label_D
_geom_hbond_atom_site_label_H
_geom_hbond_atom_site_label_A
_geom_hbond_distance_DH
_geom_hbond_distance_HA
_geom_hbond_distance_DA
_geom_hbond_angle_DHA
_geom_hbond_site_symmetry_A
_geom_hbond_publ_flag
N1 H1 O1 0.91(3) 2.30(3) 3.000(2) 133.8(19) . yes

loop_
_geom_torsion_atom_site_label_1
_geom_torsion_atom_site_label_2
_geom_torsion_atom_site_label_3
_geom_torsion_atom_site_label_4
_geom_torsion
_geom_torsion_site_symmetry_1
_geom_torsion_site_symmetry_2
_geom_torsion_site_symmetry_3
_geom_torsion_site_symmetry_4
C1 C2 C3 C4 24.81(16) . . . .
C1 C2 C3 C12 152.52(15) . . . .
C1 C2 C15 N1 -66.88(19) . . . .
C2 C1 O2 C4 -4.32(18) . . . .
C2 C3 C4 C5 -144.14(14) . . . .
C2 C3 C4 O2 -27.59(15) . . . .
C2 C3 C12 C11 151.51(16) . . . .
C2 C15 N1 C16 179.84(16) . . . .
C3 C2 C15 N1 176.18(15) . . . .
C3 C4 C5 C6 -124.36(18) . . . .
C3 C4 C5 O3 164.50(14) . . . .
C3 C4 O2 C1 20.67(17) . . . .
C4 C3 C12 C11 -90.0(2) . . . .
C4 C5 C6 C7 148.61(17) . . . .
C4 C5 C6 C13 -6.1(3) . . . .
C4 C5 C6 O3 -105.72(19) . . . .
C4 C5 O3 C6 115.45(17) . . . .
C5 C4 O2 C1 141.17(14) . . . .
C5 C6 C7 C8 -87.39(19) . . . .
C6 C7 C8 C9 51.2(2) . . . .
C7 C6 O3 C5 107.10(17) . . . .
C7 C8 C9 C10 -107.9(2) . . . .
C8 C9 C10 C11 167.28(18) . . . .
C8 C9 C10 C14 -11.2(3) . . . .
C9 C10 C11 C12 -106.9(2) . . . .
C10 C11 C12 C3 76.5(2) . . . .
C12 C3 C4 C5 92.74(18) . . . .
C12 C3 C4 O2 -150.71(14) . . . .
C13 C6 C7 C8 69.1(2) . . . .
C13 C6 O3 C5 -115.41(17) . . . .
C14 C10 C11 C12 71.8(2) . . . .
C15 C2 C3 C4 147.39(14) . . . .
C15 C2 C3 C12 -84.90(18) . . . .
C16 C17 C18 C19 -0.6(3) . . . .
C17 C16 C21 C20 -1.4(3) . . . .
C17 C16 N1 C15 -154.35(17) . . . .
C17 C18 C19 C20 -0.6(3) . . . .
C17 C18 C19 C22 -179.64(18) . . . .
C18 C19 C20 C21 0.8(3) . . . .
C19 C20 C21 C16 0.2(3) . . . .
C21 C16 C17 C18 1.6(3) . . . .
C21 C16 N1 C15 27.2(3) . . . .
C22 C19 C20 C21 179.84(17) . . . .
N1 C16 C17 C18 -176.88(17) . . . .
N1 C16 C21 C20 177.03(17) . . . .
O1 C1 C2 C3 165.56(18) . . . .
O1 C1 C2 C15 43.8(2) . . . .
O1 C1 O2 C4 176.31(16) . . . .
O2 C1 C2 C3 -13.76(17) . . . .
O2 C1 C2 C15 -135.54(15) . . . .
O2 C4 C5 C6 120.63(18) . . . .
O2 C4 C5 O3 49.49(19) . . . .
O3 C5 C6 C7 -105.67(17) . . . .
O3 C5 C6 C13 99.61(19) . . . .
O3 C6 C7 C8 -154.32(15) . . . .

loop_
_exptl_oxdiff_crystal_face_indexfrac_h
_exptl_oxdiff_crystal_face_indexfrac_k
_exptl_oxdiff_crystal_face_indexfrac_l
_exptl_oxdiff_crystal_face_x
_exptl_oxdiff_crystal_face_y
_exptl_oxdiff_crystal_face_z
-1.0024 -0.0075 -8.0008 0.8279 -0.6521 0.1354
1.0024 0.0075 8.0008 -0.8279 0.6521 -0.1354
-1.0040 -5.0009 0.0038 0.1597 -0.0631 -1.0675
-1.0012 0.9936 -7.0014 0.7266 -0.5287 0.3295
-3.9956 4.0014 0.9986 0.2863 0.5757 0.7996
6.9981 -0.0015 -2.0025 -0.5549 -0.8162 0.0890
-4.0020 -3.9990 2.0044 0.2834 0.4234 -0.9141
-6.9981 0.0015 2.0025 0.5549 0.8162 -0.0890
1.0037 5.0000 -1.0039 -0.0694 -0.0297 1.0854
-5.0010 -2.9989 2.0040 0.3775 0.5441 -0.7097
